data_4034535
loop_
_publ_author_name
'Zhang, Kena'
'El Bouakher, Abderrahman'
'Levaique, Helene'
'Bignon, Jerome'
'Retailleau, Pascal'
'Alami, Mouad'
'Hamze, Abdallah'

_publ_section_title
;
 Pyrrolo-imidazo[1,2-<i>a</i>]pyridine Scaffolds through a Sequential
 Coupling of <i>N</i>-Tosylhydrazones with Imidazopyridines and Reductive
 Cadogan Annulation, Synthetic Scope, and Application.
;
_journal_issue 21
_journal_name_full 'The Journal of organic chemistry'
_journal_page_first 13807
_journal_page_last 13823
_journal_paper_doi 10.1021/acs.joc.9b02018
_journal_volume 84
_journal_year 2019
_chemical_formula_moiety 'C28 H24 F3 N3 O3'
_chemical_formula_sum 'C28 H24 F3 N3 O3'
_chemical_formula_weight 507.50
_space_group_crystal_system monoclinic
_space_group_IT_number 14
_space_group_name_Hall '-P 2yn'
_space_group_name_H-M_alt 'P 1 21/n 1'
_atom_sites_solution_hydrogens geom
_atom_sites_solution_primary dual
_atom_sites_solution_secondary difmap
_audit_creation_method SHELXL-2018/3
_cell_angle_alpha 90
_cell_angle_beta 98.71(3)
_cell_angle_gamma 90
_cell_formula_units_Z 4
_cell_length_a 15.119(15)
_cell_length_b 6.980(5)
_cell_length_c 23.971(15)
_cell_measurement_reflns_used 4849
_cell_measurement_temperature 293(2)
_cell_measurement_theta_max 67.5
_cell_measurement_theta_min 3.0
_cell_volume 2501(3)
_computing_cell_refinement
;
CrystalClear-SM Expert 2.0 r16 (Rigaku, 2014)
;
_computing_data_collection
;
CrystalClear-SM Expert 2.0 r16 (Rigaku, 2014)
;
_computing_data_reduction
;
CrystalClear-SM Expert 2.0 r16 (Rigaku, 2014)
;
_computing_structure_refinement 'SHELXL-2018/3 (Sheldrick, 2015)'
_computing_structure_solution 'SHELXT (Sheldrick, 2015)'
_diffrn_ambient_temperature 293(2)
_diffrn_detector 'Rigaku Rapid2 curved large area IP'
_diffrn_detector_area_resol_mean 10.0000
_diffrn_measured_fraction_theta_full 0.996
_diffrn_measured_fraction_theta_max 0.996
_diffrn_measurement_device
;
Crystal Goniometer chi-partial
;
_diffrn_measurement_device_type
;
Rigaku MM007HF Spider
;
_diffrn_measurement_method 'profile data from \w-scans'
_diffrn_measurement_specimen_support Fiber
_diffrn_radiation_monochromator 'OSMIC CMF optics'
_diffrn_radiation_type CuK\a
_diffrn_radiation_wavelength 1.54187
_diffrn_reflns_av_R_equivalents 0.0545
_diffrn_reflns_av_unetI/netI 0.0750
_diffrn_reflns_Laue_measured_fraction_full 0.996
_diffrn_reflns_Laue_measured_fraction_max 0.996
_diffrn_reflns_limit_h_max 11
_diffrn_reflns_limit_h_min -15
_diffrn_reflns_limit_k_max 6
_diffrn_reflns_limit_k_min -6
_diffrn_reflns_limit_l_max 20
_diffrn_reflns_limit_l_min -23
_diffrn_reflns_number 11241
_diffrn_reflns_point_group_measured_fraction_full 0.996
_diffrn_reflns_point_group_measured_fraction_max 0.996
_diffrn_reflns_theta_full 50.428
_diffrn_reflns_theta_max 50.428
_diffrn_reflns_theta_min 3.249
_diffrn_source 'Rotating Anode'
_exptl_absorpt_coefficient_mu 0.873
_exptl_absorpt_correction_T_max 1.000
_exptl_absorpt_correction_T_min 0.703
_exptl_absorpt_correction_type multi-scan
_exptl_absorpt_process_details 'Reqab (Higashi-Rigaku, 1998)'
_exptl_crystal_colour colourless
_exptl_crystal_density_diffrn 1.348
_exptl_crystal_description needle
_exptl_crystal_F_000 1056
_exptl_crystal_size_mid 0.07
_exptl_crystal_size_min 0.06
_refine_diff_density_max 0.362
_refine_diff_density_min -0.301
_refine_diff_density_rms 0.052
_refine_ls_extinction_method none
_refine_ls_goodness_of_fit_ref 0.924
_refine_ls_hydrogen_treatment constr
_refine_ls_matrix_type full
_refine_ls_number_parameters 377
_refine_ls_number_reflns 2597
_refine_ls_number_restraints 131
_refine_ls_restrained_S_all 1.156
_refine_ls_R_factor_all 0.1456
_refine_ls_R_factor_gt 0.0792
_refine_ls_shift/su_max 0.000
_refine_ls_shift/su_mean 0.000
_refine_ls_structure_factor_coef Fsqd
_refine_ls_weighting_details 'w=1/[\s^2^(Fo^2^)+(0.1564P)^2^] where P=(Fo^2^+2Fc^2^)/3'
_refine_ls_weighting_scheme calc
_refine_ls_wR_factor_gt 0.2168
_refine_ls_wR_factor_ref 0.2618
_reflns_Friedel_coverage 0.000
_reflns_number_gt 1049
_reflns_number_total 2603
_reflns_threshold_expression 'I > 2\s(I)'
_cod_data_source_file jo9b02018_si_004.cif
_cod_data_source_block ABE-5
_cod_depositor_comments
;
The following automatic conversions were performed:

data item '_exptl_absorpt_correction_type' value 'Multi-scan' was
changed to 'multi-scan' in accordance with the
/home/data/users/saulius/crontab/automatic-downloads/current/ACS/lib/dictionaries/cif_core.dic
dictionary named 'cif_core.dic' version 2.4.2 last updated on
2011-04-26.

Automatic conversion script
Id: cif_fix_values 6909 2019-04-08 15:41:33Z antanas 
;
_cod_original_sg_symbol_H-M 'P 21/n'
_cod_database_code 4034535
_shelx_space_group_comment
;
The symmetry employed for this shelxl refinement is uniquely defined
by the following loop, which should always be used as a source of
symmetry information in preference to the above space-group names.
They are only intended as comments.
;

loop_
_space_group_symop_operation_xyz
'x, y, z'
'-x+1/2, y+1/2, -z+1/2'
'-x, -y, -z'
'x-1/2, -y-1/2, z-1/2'

loop_
_atom_site_label
_atom_site_type_symbol
_atom_site_fract_x
_atom_site_fract_y
_atom_site_fract_z
_atom_site_U_iso_or_equiv
_atom_site_adp_type
_atom_site_occupancy
_atom_site_site_symmetry_order
_atom_site_calc_flag
_atom_site_refinement_flags_posn
_atom_site_refinement_flags_adp
_atom_site_refinement_flags_occupancy
_atom_site_disorder_assembly
_atom_site_disorder_group
C1 C 0.5125(5) 0.2428(7) 0.4846(3) 0.0766(18) Uani 1 1 d . . . . .
N1 N 0.5448(4) 0.2656(6) 0.5401(2) 0.0825(16) Uani 1 1 d . . . . .
C2 C 0.4216(5) 0.2370(7) 0.4753(3) 0.0808(19) Uani 1 1 d . . . . .
N2 N 0.3879(4) 0.2175(7) 0.4193(3) 0.0901(17) Uani 1 1 d . . . . .
O2 O 0.6935(3) 0.2624(6) 0.53743(17) 0.1053(16) Uani 1 1 d . . . . .
C3 C 0.3923(4) 0.2613(8) 0.5293(4) 0.088(2) Uani 1 1 d . . . . .
O3 O 0.6406(3) 0.2864(5) 0.62096(19) 0.0910(14) Uani 1 1 d . . . . .
N3 N 0.5399(3) 0.2276(6) 0.4326(2) 0.0759(15) Uani 1 1 d . . . . .
C4 C 0.4682(5) 0.2744(7) 0.5673(3) 0.087(2) Uani 1 1 d . . . . .
H4 H 0.469599 0.287503 0.605996 0.104 Uiso 1 1 calc R U . . .
C5 C 0.4597(5) 0.2103(8) 0.3950(3) 0.0860(19) Uani 1 1 d . . . . .
C6 C 0.4662(5) 0.1921(9) 0.3373(3) 0.107(2) Uani 1 1 d . . . . .
H6 H 0.414580 0.180422 0.310965 0.129 Uiso 1 1 calc R U . . .
C7 C 0.5481(5) 0.1915(9) 0.3196(3) 0.107(2) Uani 1 1 d . . . . .
H7 H 0.551534 0.179224 0.281386 0.128 Uiso 1 1 calc R U . . .
C8 C 0.6283(4) 0.2096(8) 0.3591(3) 0.0847(19) Uani 1 1 d . . . . .
C9 C 0.6229(4) 0.2268(7) 0.4148(3) 0.0819(19) Uani 1 1 d . . . . .
H9 H 0.674766 0.237944 0.441011 0.098 Uiso 1 1 calc R U . . .
C10 C 0.2993(5) 0.2691(8) 0.5397(3) 0.0876(19) Uani 1 1 d . . . . .
C11 C 0.2305(5) 0.2231(8) 0.4979(3) 0.104(2) Uani 1 1 d . . . . .
H11 H 0.243783 0.182950 0.463073 0.125 Uiso 1 1 calc R U . . .
C12 C 0.1408(5) 0.2347(10) 0.5059(4) 0.128(3) Uani 1 1 d . . . . .
H12 H 0.095015 0.205078 0.476745 0.154 Uiso 1 1 calc R U . . .
C13 C 0.1213(6) 0.2917(11) 0.5588(4) 0.115(3) Uani 1 1 d D . . . .
O1 O 0.0338(4) 0.3048(9) 0.5674(4) 0.172(3) Uani 1 1 d D . . . .
C16 C -0.0386(8) 0.2720(14) 0.5314(6) 0.170(6) Uani 0.749(11) 1 d D . P A 1
H16A H -0.089869 0.317542 0.546676 0.256 Uiso 0.749(11) 1 calc R U P A 1
H16B H -0.044531 0.136888 0.524345 0.256 Uiso 0.749(11) 1 calc R U P A 1
H16C H -0.034702 0.337681 0.496633 0.256 Uiso 0.749(11) 1 calc R U P A 1
C16B C 0.014(3) 0.346(6) 0.6161(13) 0.25(2) Uani 0.251(11) 1 d D . P A 2
H16D H -0.050037 0.349930 0.614018 0.374 Uiso 0.251(11) 1 calc R U P A 2
H16E H 0.038470 0.469089 0.627785 0.374 Uiso 0.251(11) 1 calc R U P A 2
H16F H 0.038145 0.250582 0.642877 0.374 Uiso 0.251(11) 1 calc R U P A 2
C14 C 0.1886(6) 0.3408(9) 0.6002(4) 0.119(3) Uani 1 1 d . . . . .
H14 H 0.174864 0.384718 0.634537 0.143 Uiso 1 1 calc R U . . .
C15 C 0.2781(5) 0.3269(9) 0.5926(3) 0.105(2) Uani 1 1 d . . . . .
H15 H 0.323505 0.355475 0.622143 0.126 Uiso 1 1 calc R U . . .
C17 C 0.6338(5) 0.2729(9) 0.5645(4) 0.094(2) Uani 1 1 d . . . . .
C18 C 0.7297(4) 0.2913(11) 0.6568(3) 0.097(2) Uani 1 1 d . . . . .
C20 C 0.7021(4) 0.3035(10) 0.7150(3) 0.121(3) Uani 1 1 d . . . . .
H20A H 0.754469 0.315009 0.742921 0.182 Uiso 1 1 calc R U . . .
H20B H 0.669837 0.189790 0.722051 0.182 Uiso 1 1 calc R U . . .
H20C H 0.664491 0.413498 0.716788 0.182 Uiso 1 1 calc R U . . .
C21 C 0.7784(4) 0.4732(10) 0.6440(3) 0.119(2) Uani 1 1 d . . . . .
H21A H 0.834484 0.481128 0.668723 0.178 Uiso 1 1 calc R U . . .
H21B H 0.742371 0.582653 0.649680 0.178 Uiso 1 1 calc R U . . .
H21C H 0.789016 0.470396 0.605528 0.178 Uiso 1 1 calc R U . . .
C22 C 0.7164(5) 0.2127(9) 0.3403(3) 0.0864(19) Uani 1 1 d . . . . .
C23 C 0.7903(5) 0.1416(9) 0.3733(3) 0.103(2) Uani 1 1 d . . . . .
H23 H 0.784627 0.089987 0.408365 0.123 Uiso 1 1 calc R U . . .
C24 C 0.8736(5) 0.1442(10) 0.3560(4) 0.112(2) Uani 1 1 d . . . . .
H24 H 0.923281 0.098538 0.380020 0.135 Uiso 1 1 calc R U . . .
C25 C 0.8834(5) 0.2131(11) 0.3041(4) 0.106(2) Uani 1 1 d . . . . .
C26 C 0.8096(6) 0.2799(10) 0.2691(3) 0.113(2) Uani 1 1 d . . . . .
H26 H 0.815408 0.326102 0.233425 0.136 Uiso 1 1 calc R U . . .
C27 C 0.7262(5) 0.2786(9) 0.2867(3) 0.104(2) Uani 1 1 d . . . . .
H27 H 0.676376 0.322170 0.262473 0.125 Uiso 1 1 calc R U . . .
C19 C 0.7809(4) 0.1081(9) 0.6496(2) 0.113(2) Uani 1 1 d . . . . .
H19A H 0.835053 0.106361 0.676274 0.170 Uiso 1 1 calc R U . . .
H19B H 0.795298 0.102528 0.611968 0.170 Uiso 1 1 calc R U . . .
H19C H 0.744680 -0.000363 0.655952 0.170 Uiso 1 1 calc R U . . .
C28 C 0.9721(7) 0.2112(12) 0.2842(4) 0.137(3) Uani 1 1 d D . . . .
F1 F 0.9866(12) 0.056(2) 0.2540(6) 0.189(6) Uani 0.375(6) 1 d D . P . .
F1B F 1.0160(7) 0.0544(15) 0.2992(4) 0.180(5) Uani 0.625(6) 1 d D . P . .
F2 F 1.0421(6) 0.2159(18) 0.3287(5) 0.138(4) Uani 0.375(6) 1 d D . P . .
F2B F 1.0123(5) 0.3761(12) 0.2945(3) 0.147(3) Uani 0.625(6) 1 d D . P . .
F3 F 0.9892(11) 0.3447(19) 0.2490(6) 0.180(6) Uani 0.375(6) 1 d D . P . .
F3B F 0.9586(6) 0.2012(13) 0.2239(3) 0.150(4) Uani 0.625(6) 1 d D . P . .

loop_
_atom_site_aniso_label
_atom_site_aniso_U_11
_atom_site_aniso_U_22
_atom_site_aniso_U_33
_atom_site_aniso_U_23
_atom_site_aniso_U_13
_atom_site_aniso_U_12
C1 0.071(5) 0.090(5) 0.069(5) 0.001(4) 0.009(4) 0.000(3)
N1 0.064(4) 0.086(4) 0.099(5) 0.001(3) 0.018(4) -0.005(3)
C2 0.070(5) 0.078(5) 0.094(6) 0.004(4) 0.013(4) 0.008(3)
N2 0.077(4) 0.104(5) 0.091(4) 0.005(3) 0.019(3) 0.002(3)
O2 0.084(3) 0.143(5) 0.091(3) 0.002(3) 0.019(3) 0.003(3)
C3 0.065(5) 0.076(5) 0.122(6) -0.002(4) 0.009(5) 0.002(4)
O3 0.077(3) 0.115(4) 0.082(3) 0.002(3) 0.015(2) -0.002(2)
N3 0.067(4) 0.080(4) 0.081(4) 0.000(3) 0.011(3) -0.002(3)
C4 0.083(5) 0.084(5) 0.097(5) 0.006(4) 0.023(5) 0.001(4)
C5 0.064(5) 0.101(6) 0.093(5) 0.002(4) 0.010(5) -0.007(4)
C6 0.082(5) 0.137(7) 0.099(6) -0.006(5) 0.003(4) -0.005(4)
C7 0.099(6) 0.131(7) 0.091(5) 0.003(4) 0.016(5) -0.004(5)
C8 0.074(5) 0.095(5) 0.085(5) 0.000(4) 0.011(4) -0.002(4)
C9 0.066(5) 0.088(5) 0.092(5) 0.004(4) 0.015(4) -0.003(3)
C10 0.077(5) 0.080(5) 0.107(6) 0.004(4) 0.019(5) -0.003(4)
C11 0.080(5) 0.123(6) 0.111(6) 0.007(4) 0.017(5) -0.002(4)
C12 0.079(6) 0.150(8) 0.154(8) 0.020(6) 0.017(5) -0.003(4)
C13 0.094(6) 0.106(7) 0.152(8) 0.011(6) 0.039(6) -0.004(5)
O1 0.082(4) 0.192(6) 0.253(8) 0.043(6) 0.057(5) -0.007(4)
C16 0.095(8) 0.165(11) 0.259(16) 0.038(9) 0.052(8) -0.005(7)
C16B 0.18(4) 0.28(5) 0.33(3) -0.03(3) 0.15(3) -0.04(3)
C14 0.107(6) 0.090(6) 0.171(8) -0.008(5) 0.055(6) -0.009(5)
C15 0.099(6) 0.093(6) 0.131(6) -0.003(5) 0.042(5) -0.011(4)
C17 0.085(6) 0.101(6) 0.102(6) 0.003(5) 0.029(5) 0.001(4)
C18 0.074(5) 0.118(7) 0.097(5) -0.011(5) 0.004(4) -0.001(5)
C20 0.114(6) 0.156(7) 0.090(5) -0.015(4) 0.002(4) 0.001(4)
C21 0.091(5) 0.122(6) 0.140(6) 0.009(5) 0.007(4) -0.013(4)
C22 0.075(5) 0.087(6) 0.101(5) 0.002(4) 0.026(4) 0.006(4)
C23 0.092(5) 0.091(6) 0.130(6) 0.008(4) 0.035(5) 0.006(4)
C24 0.083(6) 0.108(6) 0.150(7) 0.011(5) 0.033(5) 0.006(4)
C25 0.090(5) 0.111(7) 0.126(6) 0.011(5) 0.041(5) 0.003(4)
C26 0.120(6) 0.120(7) 0.111(6) 0.006(5) 0.057(6) -0.005(5)
C27 0.097(6) 0.119(6) 0.102(6) 0.007(4) 0.036(5) 0.006(4)
C19 0.101(5) 0.119(6) 0.119(5) 0.004(5) 0.014(4) 0.024(5)
C28 0.102(6) 0.157(9) 0.159(7) 0.014(7) 0.044(6) 0.006(5)
F1 0.140(13) 0.183(11) 0.252(14) -0.034(9) 0.057(13) 0.027(10)
F1B 0.124(9) 0.201(8) 0.230(11) 0.064(8) 0.081(8) 0.062(7)
F2 0.067(6) 0.143(11) 0.217(11) 0.020(8) 0.058(6) 0.008(7)
F2B 0.094(5) 0.197(8) 0.153(7) 0.009(6) 0.026(5) -0.039(5)
F3 0.176(14) 0.190(12) 0.185(10) 0.019(8) 0.062(10) -0.040(10)
F3B 0.132(7) 0.161(9) 0.170(6) -0.012(5) 0.065(6) -0.004(6)

loop_
_atom_type_symbol
_atom_type_description
_atom_type_scat_dispersion_real
_atom_type_scat_dispersion_imag
_atom_type_scat_source
C C 0.0181 0.0091 'International Tables Vol C Tables 4.2.6.8 and 6.1.1.4'
F F 0.0727 0.0534 'International Tables Vol C Tables 4.2.6.8 and 6.1.1.4'
N N 0.0311 0.0180 'International Tables Vol C Tables 4.2.6.8 and 6.1.1.4'
O O 0.0492 0.0322 'International Tables Vol C Tables 4.2.6.8 and 6.1.1.4'
H H 0.0000 0.0000 'International Tables Vol C Tables 4.2.6.8 and 6.1.1.4'

loop_
_geom_angle_atom_site_label_1
_geom_angle_atom_site_label_2
_geom_angle_atom_site_label_3
_geom_angle
N1 C1 C2 111.6(6)
N1 C1 N3 141.7(7)
C2 C1 N3 106.6(6)
C1 N1 C17 127.0(6)
C1 N1 C4 105.0(5)
C17 N1 C4 128.0(6)
C1 C2 N2 112.3(6)
C1 C2 C3 106.9(6)
N2 C2 C3 140.7(7)
C5 N2 C2 103.3(5)
C4 C3 C2 105.5(6)
C4 C3 C10 128.2(8)
C2 C3 C10 126.3(7)
C17 O3 C18 120.5(5)
C1 N3 C9 133.7(6)
C1 N3 C5 103.8(5)
C9 N3 C5 122.5(6)
C3 C4 N1 110.9(6)
N2 C5 N3 114.0(6)
N2 C5 C6 128.8(7)
N3 C5 C6 117.2(6)
C7 C6 C5 120.4(6)
C6 C7 C8 120.9(6)
C9 C8 C7 119.3(6)
C9 C8 C22 119.5(6)
C7 C8 C22 121.1(7)
C8 C9 N3 119.7(6)
C11 C10 C15 118.3(7)
C11 C10 C3 120.5(7)
C15 C10 C3 121.2(7)
C10 C11 C12 121.9(7)
C11 C12 C13 118.8(8)
C14 C13 O1 120.6(9)
C14 C13 C12 119.8(8)
O1 C13 C12 119.6(9)
C16B O1 C13 121(2)
C16 O1 C13 128.3(10)
C13 C14 C15 121.5(8)
C14 C15 C10 119.6(7)
O2 C17 O3 127.2(7)
O2 C17 N1 122.4(7)
O3 C17 N1 110.4(7)
O3 C18 C20 100.4(5)
O3 C18 C19 110.4(5)
C20 C18 C19 111.6(6)
O3 C18 C21 109.1(5)
C20 C18 C21 110.3(6)
C19 C18 C21 114.1(6)
C23 C22 C27 117.6(6)
C23 C22 C8 121.3(7)
C27 C22 C8 121.0(7)
C22 C23 C24 121.7(7)
C25 C24 C23 120.4(7)
C24 C25 C26 119.2(7)
C24 C25 C28 121.0(8)
C26 C25 C28 119.7(8)
C25 C26 C27 120.2(7)
C26 C27 C22 120.7(7)
F1B C28 F2B 119.0(10)
F1B C28 F3 129.3(12)
F2B C28 F3 50.5(6)
F1B C28 F1 49.6(6)
F2B C28 F1 134.7(13)
F3 C28 F1 99.2(11)
F1B C28 F2 60.6(6)
F2B C28 F2 63.5(6)
F3 C28 F2 106.0(10)
F1 C28 F2 105.5(10)
F1B C28 F3B 103.0(8)
F2B C28 F3B 102.9(8)
F3 C28 F3B 52.7(6)
F1 C28 F3B 54.7(6)
F2 C28 F3B 138.9(10)
F1B C28 C25 111.5(9)
F2B C28 C25 110.3(8)
F3 C28 C25 118.4(11)
F1 C28 C25 114.3(11)
F2 C28 C25 112.0(9)
F3B C28 C25 109.1(8)
F1B F1 F3B 127.8(14)
F1B F1 C28 63.5(8)
F3B F1 C28 66.4(8)
F1 F1B C28 66.9(8)
F1 F1B F2 122.8(14)
C28 F1B F2 62.7(7)
F1B F2 C28 56.7(6)
F1B F2 F2B 108.1(10)
C28 F2 F2B 55.6(6)
F3 F2B C28 64.9(8)
F3 F2B F2 115.8(12)
C28 F2B F2 60.9(6)
F2B F3 F3B 132.9(13)
F2B F3 C28 64.7(8)
F3B F3 C28 68.7(8)
F3 F3B F1 107.6(13)
F3 F3B C28 58.5(7)
F1 F3B C28 58.9(7)

loop_
_geom_bond_atom_site_label_1
_geom_bond_atom_site_label_2
_geom_bond_distance
C1 N1 1.356(7)
C1 C2 1.359(8)
C1 N3 1.375(7)
N1 C17 1.384(8)
N1 C4 1.414(7)
C2 N2 1.369(7)
C2 C3 1.439(8)
N2 C5 1.308(7)
O2 C17 1.192(7)
C3 C4 1.355(8)
C3 C10 1.467(9)
O3 C17 1.345(7)
O3 C18 1.484(7)
N3 C9 1.385(7)
N3 C5 1.402(7)
C5 C6 1.409(8)
C6 C7 1.367(8)
C7 C8 1.427(8)
C8 C9 1.355(8)
C8 C22 1.469(9)
C10 C11 1.369(8)
C10 C15 1.412(8)
C11 C12 1.402(9)
C12 C13 1.403(10)
C13 C14 1.353(9)
C13 O1 1.371(9)
O1 C16B 1.28(2)
O1 C16 1.308(11)
C14 C15 1.397(8)
C18 C20 1.518(8)
C18 C19 1.518(8)
C18 C21 1.522(8)
C22 C23 1.360(8)
C22 C27 1.394(8)
C23 C24 1.385(8)
C24 C25 1.363(8)
C25 C26 1.373(9)
C25 C28 1.490(12)
C26 C27 1.389(9)
C28 F1B 1.302(9)
C28 F2B 1.308(9)
C28 F3 1.310(12)
C28 F1 1.338(12)
C28 F2 1.384(12)
C28 F3B 1.432(10)

loop_
_geom_torsion_atom_site_label_1
_geom_torsion_atom_site_label_2
_geom_torsion_atom_site_label_3
_geom_torsion_atom_site_label_4
_geom_torsion
C2 C1 N1 C17 178.4(5)
N3 C1 N1 C17 -3.8(11)
C2 C1 N1 C4 0.0(6)
N3 C1 N1 C4 177.8(7)
N1 C1 C2 N2 178.9(5)
N3 C1 C2 N2 0.3(6)
N1 C1 C2 C3 1.1(6)
N3 C1 C2 C3 -177.5(4)
C1 C2 N2 C5 0.4(6)
C3 C2 N2 C5 177.2(7)
C1 C2 C3 C4 -1.7(6)
N2 C2 C3 C4 -178.6(7)
C1 C2 C3 C10 178.5(5)
N2 C2 C3 C10 1.6(11)
N1 C1 N3 C9 1.3(11)
C2 C1 N3 C9 179.2(5)
N1 C1 N3 C5 -178.7(7)
C2 C1 N3 C5 -0.9(6)
C2 C3 C4 N1 1.8(6)
C10 C3 C4 N1 -178.4(5)
C1 N1 C4 C3 -1.2(6)
C17 N1 C4 C3 -179.5(5)
C2 N2 C5 N3 -1.1(6)
C2 N2 C5 C6 -179.5(6)
C1 N3 C5 N2 1.3(6)
C9 N3 C5 N2 -178.8(5)
C1 N3 C5 C6 179.9(5)
C9 N3 C5 C6 -0.2(8)
N2 C5 C6 C7 178.5(6)
N3 C5 C6 C7 0.1(9)
C5 C6 C7 C8 -0.1(10)
C6 C7 C8 C9 0.3(9)
C6 C7 C8 C22 -178.8(6)
C7 C8 C9 N3 -0.4(8)
C22 C8 C9 N3 178.8(5)
C1 N3 C9 C8 -179.8(6)
C5 N3 C9 C8 0.3(8)
C4 C3 C10 C11 -169.5(6)
C2 C3 C10 C11 10.3(9)
C4 C3 C10 C15 11.5(9)
C2 C3 C10 C15 -168.7(6)
C15 C10 C11 C12 1.0(9)
C3 C10 C11 C12 -178.0(5)
C10 C11 C12 C13 -1.2(10)
C11 C12 C13 C14 2.3(11)
C11 C12 C13 O1 179.7(6)
C14 C13 O1 C16B -7(3)
C12 C13 O1 C16B 176(3)
C14 C13 O1 C16 176.5(9)
C12 C13 O1 C16 -0.8(12)
O1 C13 C14 C15 179.4(6)
C12 C13 C14 C15 -3.3(12)
C13 C14 C15 C10 3.0(11)
C11 C10 C15 C14 -1.8(9)
C3 C10 C15 C14 177.1(6)
C18 O3 C17 O2 0.6(9)
C18 O3 C17 N1 178.4(5)
C1 N1 C17 O2 1.3(9)
C4 N1 C17 O2 179.3(6)
C1 N1 C17 O3 -176.7(5)
C4 N1 C17 O3 1.3(8)
C17 O3 C18 C20 -179.2(5)
C17 O3 C18 C19 -61.3(7)
C17 O3 C18 C21 64.9(7)
C9 C8 C22 C23 32.1(9)
C7 C8 C22 C23 -148.7(6)
C9 C8 C22 C27 -151.6(6)
C7 C8 C22 C27 27.5(9)
C27 C22 C23 C24 3.7(10)
C8 C22 C23 C24 -179.9(6)
C22 C23 C24 C25 -2.2(10)
C23 C24 C25 C26 -0.1(11)
C23 C24 C25 C28 -178.1(6)
C24 C25 C26 C27 0.6(11)
C28 C25 C26 C27 178.6(6)
C25 C26 C27 C22 1.0(10)
C23 C22 C27 C26 -3.2(9)
C8 C22 C27 C26 -179.5(5)
C24 C25 C28 F1B 39.4(12)
C26 C25 C28 F1B -138.5(9)
C24 C25 C28 F2B -95.1(9)
C26 C25 C28 F2B 86.9(10)
C24 C25 C28 F3 -150.2(10)
C26 C25 C28 F3 31.8(13)
C24 C25 C28 F1 93.5(11)
C26 C25 C28 F1 -84.5(12)
C24 C25 C28 F2 -26.4(12)
C26 C25 C28 F2 155.6(9)
C24 C25 C28 F3B 152.6(8)
C26 C25 C28 F3B -25.4(11)
F2B C28 F1 F1B 93.1(16)
F3 C28 F1 F1B 134.8(14)
F2 C28 F1 F1B 25.2(15)
F3B C28 F1 F1B 164.8(18)
C25 C28 F1 F1B -98.3(14)
F1B C28 F1 F3B -164.8(18)
F2B C28 F1 F3B -71.7(15)
F3 C28 F1 F3B -30.0(12)
F2 C28 F1 F3B -139.6(10)
C25 C28 F1 F3B 96.9(11)
F3B F1 F1B C28 18(2)
F3B F1 F1B F2 -12(3)
C28 F1 F1B F2 -29.8(15)
F2B C28 F1B F1 -125.7(16)
F3 C28 F1B F1 -64.8(18)
F2 C28 F1B F1 -151.9(17)
F3B C28 F1B F1 -12.7(15)
C25 C28 F1B F1 104.2(16)
F2B C28 F1B F2 26.2(11)
F3 C28 F1B F2 87.1(13)
F1 C28 F1B F2 151.9(17)
F3B C28 F1B F2 139.3(10)
C25 C28 F1B F2 -103.9(10)
F1 F1B F2 C28 31.0(16)
F1 F1B F2 F2B 9(2)
C28 F1B F2 F2B -22.0(9)
F2B C28 F2 F1B -154.4(12)
F3 C28 F2 F1B -126.4(12)
F1 C28 F2 F1B -21.8(13)
F3B C28 F2 F1B -75.4(14)
C25 C28 F2 F1B 103.1(10)
F1B C28 F2 F2B 154.4(12)
F3 C28 F2 F2B 28.0(10)
F1 C28 F2 F2B 132.6(13)
F3B C28 F2 F2B 79.0(13)
C25 C28 F2 F2B -102.5(9)
F1B C28 F2B F3 118.7(15)
F1 C28 F2B F3 58.3(17)
F2 C28 F2B F3 144.2(15)
F3B C28 F2B F3 5.6(13)
C25 C28 F2B F3 -110.6(13)
F1B C28 F2B F2 -25.5(10)
F3 C28 F2B F2 -144.2(15)
F1 C28 F2B F2 -85.9(14)
F3B C28 F2B F2 -138.6(10)
C25 C28 F2B F2 105.2(10)
F1B F2 F2B F3 -13.7(17)
C28 F2 F2B F3 -36.0(12)
F1B F2 F2B C28 22.3(9)
C28 F2B F3 F3B -9(2)
F2 F2B F3 F3B 26(3)
F2 F2B F3 C28 34.5(12)
F1B C28 F3 F2B -97.9(14)
F1 C28 F3 F2B -142.2(13)
F2 C28 F3 F2B -33.0(13)
F3B C28 F3 F2B -173.1(16)
C25 C28 F3 F2B 93.7(12)
F1B C28 F3 F3B 75.2(14)
F2B C28 F3 F3B 173.1(16)
F1 C28 F3 F3B 30.9(13)
F2 C28 F3 F3B 140.1(11)
C25 C28 F3 F3B -93.2(11)
F2B F3 F3B F1 -25(3)
C28 F3 F3B F1 -33.9(13)
F2B F3 F3B C28 8.5(19)
F1B F1 F3B F3 17(3)
C28 F1 F3B F3 33.8(13)
F1B F1 F3B C28 -17(2)
F1B C28 F3B F3 -129.8(14)
F2B C28 F3B F3 -5.5(13)
F1 C28 F3B F3 -141.6(17)
F2 C28 F3B F3 -69.8(16)
C25 C28 F3B F3 111.6(12)
F1B C28 F3B F1 11.8(14)
F2B C28 F3B F1 136.2(14)
F3 C28 F3B F1 141.6(17)
F2 C28 F3B F1 71.8(16)
C25 C28 F3B F1 -106.7(13)
